data_7213262
loop_
_publ_author_name
'Clayden, Jonathan'
'McCarthy, Catherine'
'Westlund, Neil'
'Frampton, Christopher S.'

_publ_section_title
;
 Atroposelective attack of nucleophiles on 2-formyl-1-naphthamides and
 their derivatives: chelation and non-chelation control
;
_journal_issue 9
_journal_name_full 'Journal of the Chemical Society, Perkin Transactions 1'
_journal_page_first 1363
_journal_paper_doi 10.1039/b000669f
_journal_year 2000
_chemical_formula_moiety 'C19 H23 N O2'
_chemical_formula_sum 'C19 H23 N O2'
_chemical_formula_weight 297.38
_chemical_name_common 'RWX0225/Wilson/Ref. NW-AO45-1/29-7-96.'
_chemical_name_systematic
;
 ?
;
_space_group_IT_number 14
_symmetry_cell_setting monoclinic
_symmetry_space_group_name_Hall '-P 2ybc'
_symmetry_space_group_name_H-M 'P 1 21/c 1'
_atom_sites_solution_hydrogens geom
_atom_sites_solution_primary direct
_atom_sites_solution_secondary difmap
_audit_creation_method SHELXL-97
_cell_angle_alpha 90.00
_cell_angle_beta 114.446(9)
_cell_angle_gamma 90.00
_cell_formula_units_Z 4
_cell_length_a 10.1424(14)
_cell_length_b 16.7857(13)
_cell_length_c 10.7011(15)
_cell_measurement_reflns_used 25
_cell_measurement_temperature 123(1)
_cell_measurement_theta_max 19.8
_cell_measurement_theta_min 17.2
_cell_volume 1658.5(4)
_computing_cell_refinement 'Rigaku/AFC Diffractometer Control'
_computing_data_collection 'Rigaku/AFC Diffractometer Control'
_computing_data_reduction teXsan
_computing_molecular_graphics teXsan
_computing_publication_material teXsan
_computing_structure_refinement 'SHELXL-97 (Sheldrick, 1997)'
_computing_structure_solution 'SHELXS-97 (Sheldrick, 1990)'
_diffrn_ambient_temperature 123(1)
_diffrn_measured_fraction_theta_full 0.999
_diffrn_measured_fraction_theta_max 0.999
_diffrn_measurement_device_type AFC7R
_diffrn_measurement_method \w-2\q
_diffrn_radiation_monochromator graphite
_diffrn_radiation_source 'Rigaku RU200 Rotating Mo Anode'
_diffrn_radiation_type MoK\a
_diffrn_radiation_wavelength 0.71069
_diffrn_reflns_av_R_equivalents 0.0108
_diffrn_reflns_av_sigmaI/netI 0.0301
_diffrn_reflns_limit_h_max 12
_diffrn_reflns_limit_h_min 0
_diffrn_reflns_limit_k_max 21
_diffrn_reflns_limit_k_min 0
_diffrn_reflns_limit_l_max 12
_diffrn_reflns_limit_l_min -13
_diffrn_reflns_number 3807
_diffrn_reflns_theta_full 26.99
_diffrn_reflns_theta_max 26.99
_diffrn_reflns_theta_min 2.52
_diffrn_standards_decay_% -0.13
_diffrn_standards_interval_count 150
_diffrn_standards_number 3
_exptl_absorpt_coefficient_mu 0.077
_exptl_absorpt_correction_type none
_exptl_crystal_colour cream
_exptl_crystal_density_diffrn 1.191
_exptl_crystal_density_meas ?
_exptl_crystal_density_method 'not measured'
_exptl_crystal_description prism
_exptl_crystal_F_000 640
_exptl_crystal_size_max 0.600
_exptl_crystal_size_mid 0.320
_exptl_crystal_size_min 0.140
_refine_diff_density_max 0.275
_refine_diff_density_min -0.235
_refine_diff_density_rms 0.041
_refine_ls_extinction_method none
_refine_ls_goodness_of_fit_ref 1.010
_refine_ls_hydrogen_treatment mixed
_refine_ls_matrix_type full
_refine_ls_number_parameters 227
_refine_ls_number_reflns 3609
_refine_ls_number_restraints 0
_refine_ls_restrained_S_all 1.010
_refine_ls_R_factor_all 0.0562
_refine_ls_R_factor_gt 0.0372
_refine_ls_shift/su_max 0.001
_refine_ls_shift/su_mean 0.000
_refine_ls_structure_factor_coef Fsqd
_refine_ls_weighting_details 'calc w=1/[\s^2^(Fo^2^)+(0.0500P)^2^+0.4250P] where P=(Fo^2^+2Fc^2^)/3'
_refine_ls_weighting_scheme calc
_refine_ls_wR_factor_gt 0.0950
_refine_ls_wR_factor_ref 0.1036
_reflns_number_gt 2846
_reflns_number_total 3609
_reflns_threshold_expression >2sigma(I)
_cod_data_source_file b000669fsup1.cif
_cod_data_source_block 0225
_cod_depositor_comments
;
The following automatic conversions were performed:

'_exptl_crystal_density_meas' value 'not measured' was changed to '?'
- the value is perceived as not measured.

Automatic conversion script
Id: cif_fix_values 3008 2015-01-20 13:52:24Z robertas 
;
_cod_original_sg_symbol_H-M 'P 21/c'
_cod_database_code 7213262

loop_
_symmetry_equiv_pos_as_xyz
'x, y, z'
'-x, y+1/2, -z+1/2'
'-x, -y, -z'
'x, -y-1/2, z-1/2'

loop_
_atom_site_label
_atom_site_type_symbol
_atom_site_fract_x
_atom_site_fract_y
_atom_site_fract_z
_atom_site_U_iso_or_equiv
_atom_site_adp_type
_atom_site_occupancy
_atom_site_symmetry_multiplicity
_atom_site_calc_flag
_atom_site_refinement_flags
O1 O 0.43769(9) 0.78045(5) 0.15508(8) 0.0237(2) Uani 1 1 d .
O2 O 0.38298(11) 0.60303(5) 0.46574(9) 0.0299(2) Uani 1 1 d .
H2A H 0.4036(18) 0.6387(10) 0.5293(18) 0.043(5) Uiso 1 1 d .
N1 N 0.51366(10) 0.84316(5) 0.36111(10) 0.0201(2) Uani 1 1 d .
C1 C 0.61574(13) 0.71374(6) 0.34637(11) 0.0199(2) Uani 1 1 d .
C2 C 0.56421(13) 0.64671(7) 0.38585(11) 0.0223(2) Uani 1 1 d .
C3 C 0.66134(15) 0.58331(7) 0.45055(13) 0.0275(3) Uani 1 1 d .
H3A H 0.6270 0.5373 0.4794 0.033(4) Uiso 1 1 calc R
C4 C 0.80338(15) 0.58772(7) 0.47182(13) 0.0303(3) Uani 1 1 d .
H4A H 0.8670 0.5453 0.5178 0.033(4) Uiso 1 1 calc R
C5 C 0.85810(14) 0.65417(7) 0.42678(12) 0.0265(3) Uani 1 1 d .
C6 C 1.00333(15) 0.65882(8) 0.44085(15) 0.0354(3) Uani 1 1 d .
H6A H 1.0682 0.6164 0.4840 0.047(5) Uiso 1 1 calc R
C7 C 1.05141(15) 0.72291(9) 0.39368(17) 0.0402(4) Uani 1 1 d .
H7A H 1.1496 0.7253 0.4058 0.053(5) Uiso 1 1 calc R
C8 C 0.95581(15) 0.78575(9) 0.32683(16) 0.0367(3) Uani 1 1 d .
H8A H 0.9893 0.8297 0.2922 0.044(4) Uiso 1 1 calc R
C9 C 0.81503(14) 0.78371(7) 0.31158(14) 0.0272(3) Uani 1 1 d .
H9A H 0.7517 0.8264 0.2666 0.029(4) Uiso 1 1 calc R
C10 C 0.76261(13) 0.71843(7) 0.36224(12) 0.0224(2) Uani 1 1 d .
C11 C 0.51525(12) 0.78231(6) 0.28015(11) 0.0186(2) Uani 1 1 d .
C12 C 0.59888(13) 0.84515(7) 0.51050(12) 0.0243(3) Uani 1 1 d .
H12A H 0.6341 0.7908 0.5431 0.029(4) Uiso 1 1 calc R
H12B H 0.5355 0.8620 0.5554 0.026(3) Uiso 1 1 calc R
C13 C 0.72748(15) 0.90125(8) 0.55321(14) 0.0321(3) Uani 1 1 d .
H13A H 0.7754 0.9040 0.6536 0.051(5) Uiso 1 1 calc R
H13B H 0.6940 0.9545 0.5161 0.047(5) Uiso 1 1 calc R
H13C H 0.7961 0.8815 0.5175 0.047(5) Uiso 1 1 calc R
C14 C 0.41046(13) 0.90866(7) 0.30218(13) 0.0243(3) Uani 1 1 d .
H14A H 0.4008 0.9197 0.2079 0.028(4) Uiso 1 1 calc R
H14B H 0.4481 0.9573 0.3578 0.022(3) Uiso 1 1 calc R
C15 C 0.26247(14) 0.88872(9) 0.29790(15) 0.0341(3) Uani 1 1 d .
H15A H 0.1967 0.9338 0.2591 0.048(5) Uiso 1 1 calc R
H15B H 0.2716 0.8781 0.3912 0.039(4) Uiso 1 1 calc R
H15C H 0.2237 0.8414 0.2407 0.033(4) Uiso 1 1 calc R
C16 C 0.40491(14) 0.63800(7) 0.35505(12) 0.0236(3) Uani 1 1 d .
H16A H 0.3582 0.6917 0.3351 0.024(3) Uiso 1 1 calc R
C17 C 0.33061(14) 0.58420(8) 0.22988(13) 0.0303(3) Uani 1 1 d .
H17A H 0.3504 0.6051 0.1528 0.045(5) Uiso 1 1 calc R
H17B H 0.3731 0.5302 0.2519 0.039(4) Uiso 1 1 calc R
C18 C 0.17024(15) 0.57827(8) 0.18497(14) 0.0325(3) Uani 1 1 d .
H18A H 0.1149 0.6257 0.1557 0.047(5) Uiso 1 1 calc R
C19 C 0.10089(15) 0.51227(9) 0.18315(16) 0.0380(3) Uani 1 1 d .
H19A H 0.1527 0.4637 0.2117 0.053(5) Uiso 1 1 calc R
H19B H -0.0013 0.5130 0.1533 0.048(5) Uiso 1 1 calc R

loop_
_atom_site_aniso_label
_atom_site_aniso_U_11
_atom_site_aniso_U_22
_atom_site_aniso_U_33
_atom_site_aniso_U_23
_atom_site_aniso_U_13
_atom_site_aniso_U_12
O1 0.0291(4) 0.0214(4) 0.0193(4) 0.0017(3) 0.0087(3) 0.0014(3)
O2 0.0516(6) 0.0203(4) 0.0269(5) -0.0038(4) 0.0254(4) -0.0090(4)
N1 0.0238(5) 0.0174(5) 0.0207(5) 0.0006(4) 0.0109(4) 0.0003(4)
C1 0.0257(6) 0.0166(5) 0.0170(5) -0.0002(4) 0.0084(5) -0.0004(4)
C2 0.0310(6) 0.0174(5) 0.0183(5) -0.0018(4) 0.0100(5) -0.0021(5)
C3 0.0415(7) 0.0160(6) 0.0233(6) 0.0009(5) 0.0116(5) -0.0010(5)
C4 0.0377(7) 0.0206(6) 0.0255(6) 0.0023(5) 0.0062(5) 0.0082(5)
C5 0.0289(6) 0.0229(6) 0.0230(6) -0.0029(5) 0.0060(5) 0.0047(5)
C6 0.0294(7) 0.0327(7) 0.0374(7) -0.0026(6) 0.0072(6) 0.0106(6)
C7 0.0248(7) 0.0415(8) 0.0547(9) -0.0039(7) 0.0169(7) 0.0033(6)
C8 0.0303(7) 0.0329(7) 0.0515(9) 0.0016(6) 0.0216(6) -0.0011(6)
C9 0.0261(6) 0.0230(6) 0.0339(7) 0.0018(5) 0.0140(5) 0.0015(5)
C10 0.0246(6) 0.0199(6) 0.0210(6) -0.0022(4) 0.0078(5) 0.0009(5)
C11 0.0208(5) 0.0178(5) 0.0202(5) 0.0016(4) 0.0115(4) -0.0024(4)
C12 0.0330(6) 0.0211(6) 0.0197(6) -0.0006(4) 0.0119(5) -0.0019(5)
C13 0.0342(7) 0.0339(7) 0.0258(6) -0.0050(5) 0.0099(5) -0.0072(6)
C14 0.0299(6) 0.0185(6) 0.0266(6) 0.0006(5) 0.0139(5) 0.0041(5)
C15 0.0268(7) 0.0373(8) 0.0376(8) -0.0056(6) 0.0127(6) 0.0022(6)
C16 0.0344(7) 0.0175(5) 0.0232(6) 0.0003(4) 0.0163(5) -0.0040(5)
C17 0.0331(7) 0.0359(7) 0.0256(6) -0.0075(5) 0.0159(5) -0.0090(6)
C18 0.0325(7) 0.0317(7) 0.0308(7) -0.0012(5) 0.0107(6) 0.0001(6)
C19 0.0288(7) 0.0350(8) 0.0488(9) -0.0030(6) 0.0147(6) -0.0019(6)

loop_
_atom_type_symbol
_atom_type_description
_atom_type_scat_dispersion_real
_atom_type_scat_dispersion_imag
_atom_type_scat_source
C C 0.0033 0.0016 'International Tables Vol C Tables 4.2.6.8 and 6.1.1.4'
H H 0.0000 0.0000 'International Tables Vol C Tables 4.2.6.8 and 6.1.1.4'
N N 0.0061 0.0033 'International Tables Vol C Tables 4.2.6.8 and 6.1.1.4'
O O 0.0106 0.0060 'International Tables Vol C Tables 4.2.6.8 and 6.1.1.4'

loop_
_geom_angle_atom_site_label_1
_geom_angle_atom_site_label_2
_geom_angle_atom_site_label_3
_geom_angle
C11 N1 C14 119.27(10)
C11 N1 C12 124.05(10)
C14 N1 C12 116.36(9)
C2 C1 C10 121.13(11)
C2 C1 C11 119.96(10)
C10 C1 C11 118.87(10)
C1 C2 C3 119.11(11)
C1 C2 C16 121.13(10)
C3 C2 C16 119.69(10)
C4 C3 C2 120.81(11)
C3 C4 C5 121.42(11)
C4 C5 C6 122.87(12)
C4 C5 C10 118.58(12)
C6 C5 C10 118.54(12)
C7 C6 C5 121.29(13)
C6 C7 C8 120.15(13)
C9 C8 C7 120.39(13)
C8 C9 C10 120.71(12)
C9 C10 C5 118.89(11)
C9 C10 C1 122.24(11)
C5 C10 C1 118.83(11)
O1 C11 N1 122.90(10)
O1 C11 C1 119.46(10)
N1 C11 C1 117.64(10)
N1 C12 C13 112.76(10)
C12 C13 H13A 109.5
C12 C13 H13B 109.5
N1 C14 C15 111.57(10)
O2 C16 C2 112.29(10)
O2 C16 C17 107.21(10)
C2 C16 C17 109.96(10)
C18 C17 C16 113.35(11)
C19 C18 C17 124.57(13)
C16 O2 H2A 107.4(11)
C4 C3 H3A 119.6
C2 C3 H3A 119.6
C3 C4 H4A 119.3
C5 C4 H4A 119.3
C7 C6 H6A 119.4
C5 C6 H6A 119.4
C6 C7 H7A 119.9
C8 C7 H7A 119.9
C9 C8 H8A 119.8
C7 C8 H8A 119.8
C8 C9 H9A 119.6
C10 C9 H9A 119.6
N1 C12 H12A 109.0
C13 C12 H12A 109.0
N1 C12 H12B 109.0
C13 C12 H12B 109.0
H12A C12 H12B 107.8
H13A C13 H13B 109.5
C12 C13 H13C 109.5
H13A C13 H13C 109.5
H13B C13 H13C 109.5
N1 C14 H14A 109.3
C15 C14 H14A 109.3
N1 C14 H14B 109.3
C15 C14 H14B 109.3
H14A C14 H14B 108.0
C14 C15 H15A 109.5
C14 C15 H15B 109.5
H15A C15 H15B 109.5
C14 C15 H15C 109.5
H15A C15 H15C 109.5
H15B C15 H15C 109.5
O2 C16 H16A 109.1
C2 C16 H16A 109.1
C17 C16 H16A 109.1
C18 C17 H17A 108.9
C16 C17 H17A 108.9
C18 C17 H17B 108.9
C16 C17 H17B 108.9
H17A C17 H17B 107.7
C19 C18 H18A 117.7
C17 C18 H18A 117.7
C18 C19 H19A 120.0
C18 C19 H19B 120.0
H19A C19 H19B 120.0

loop_
_geom_bond_atom_site_label_1
_geom_bond_atom_site_label_2
_geom_bond_distance
O1 C11 1.2408(14)
O2 C16 1.4196(14)
N1 C11 1.3438(14)
N1 C14 1.4682(15)
N1 C12 1.4698(14)
C1 C2 1.3786(16)
C1 C10 1.4298(17)
C1 C11 1.5060(15)
C2 C3 1.4204(17)
C2 C16 1.5166(17)
C3 C4 1.364(2)
C4 C5 1.4162(18)
C5 C6 1.4195(19)
C5 C10 1.4230(16)
C6 C7 1.362(2)
C7 C8 1.411(2)
C8 C9 1.3688(19)
C9 C10 1.4198(17)
C12 C13 1.5177(17)
C14 C15 1.5199(18)
C16 C17 1.5305(17)
C17 C18 1.4965(19)
C18 C19 1.308(2)
O2 H2A 0.864(18)
C3 H3A 0.9500
C4 H4A 0.9500
C6 H6A 0.9500
C7 H7A 0.9500
C8 H8A 0.9500
C9 H9A 0.9500
C12 H12A 0.9900
C12 H12B 0.9900
C13 H13A 0.9800
C13 H13B 0.9800
C13 H13C 0.9800
C14 H14A 0.9900
C14 H14B 0.9900
C15 H15A 0.9800
C15 H15B 0.9800
C15 H15C 0.9800
C16 H16A 1.0000
C17 H17A 0.9900
C17 H17B 0.9900
C18 H18A 0.9500
C19 H19A 0.9500
C19 H19B 0.9500

loop_
_geom_hbond_atom_site_label_D
_geom_hbond_atom_site_label_H
_geom_hbond_atom_site_label_A
_geom_hbond_distance_DH
_geom_hbond_distance_HA
_geom_hbond_distance_DA
_geom_hbond_angle_DHA
_geom_hbond_site_symmetry_A
O2 H2A O1 0.864(18) 1.841(18) 2.7034(12) 175.7(16) 4_576

loop_
_geom_torsion_atom_site_label_1
_geom_torsion_atom_site_label_2
_geom_torsion_atom_site_label_3
_geom_torsion_atom_site_label_4
_geom_torsion
C10 C1 C2 C3 3.66(16)
C11 C1 C2 C3 -178.79(10)
C10 C1 C2 C16 -173.29(10)
C11 C1 C2 C16 4.26(16)
C1 C2 C3 C4 -1.00(17)
C16 C2 C3 C4 176.00(11)
C2 C3 C4 C5 -1.93(19)
C3 C4 C5 C6 -176.63(12)
C3 C4 C5 C10 2.13(18)
C4 C5 C6 C7 178.56(13)
C10 C5 C6 C7 -0.2(2)
C5 C6 C7 C8 -1.3(2)
C6 C7 C8 C9 1.5(2)
C7 C8 C9 C10 -0.2(2)
C8 C9 C10 C5 -1.29(19)
C8 C9 C10 C1 -179.06(12)
C4 C5 C10 C9 -177.35(11)
C6 C5 C10 C9 1.47(17)
C4 C5 C10 C1 0.50(17)
C6 C5 C10 C1 179.32(11)
C2 C1 C10 C9 174.36(11)
C11 C1 C10 C9 -3.21(17)
C2 C1 C10 C5 -3.41(17)
C11 C1 C10 C5 179.02(10)
C14 N1 C11 O1 3.57(16)
C12 N1 C11 O1 176.83(10)
C14 N1 C11 C1 -176.06(10)
C12 N1 C11 C1 -2.80(15)
C2 C1 C11 O1 -83.37(14)
C10 C1 C11 O1 94.23(13)
C2 C1 C11 N1 96.28(13)
C10 C1 C11 N1 -86.12(13)
C11 N1 C12 C13 106.03(13)
C14 N1 C12 C13 -80.53(13)
C11 N1 C14 C15 83.53(13)
C12 N1 C14 C15 -90.24(12)
C1 C2 C16 O2 -140.07(11)
C3 C2 C16 O2 43.00(14)
C1 C2 C16 C17 100.65(13)
C3 C2 C16 C17 -76.28(13)
O2 C16 C17 C18 62.75(14)
C2 C16 C17 C18 -174.92(11)
C16 C17 C18 C19 -117.99(16)
